data_7116302
loop_
_publ_author_name
'Moriyama, Katsuhiko'
'Ishida, Kazuma'
'Togo, Hideo'

_publ_section_title
;
 Regioselective Csp(2)-H dual functionalization of indoles using
 hypervalent iodine(iii): bromo-amination via 1,3-migration of imides on
 indolyl(phenyl)iodonium imides.
;
_journal_issue 12
_journal_name_full 'Chemical communications (Cambridge, England)'
_journal_page_first 2273
_journal_page_last 2276
_journal_paper_doi 10.1039/c4cc09077b
_journal_volume 51
_journal_year 2015
_chemical_formula_sum 'C35 H35 Cl6 I N2 O5 S2'
_chemical_formula_weight 967.37
_chemical_name_systematic
; 
 ? 
;
_space_group_IT_number 14
_symmetry_cell_setting monoclinic
_symmetry_space_group_name_Hall '-P 2yn'
_symmetry_space_group_name_H-M 'P 1 21/n 1'
_atom_sites_solution_hydrogens geom
_atom_sites_solution_primary direct
_atom_sites_solution_secondary difmap
_audit_creation_method SHELXL-97
_audit_update_record
;
2014-09-08 deposited with the CCDC.
2014-12-16 downloaded from the CCDC.
;
_cell_angle_alpha 90.00
_cell_angle_beta 97.187(2)
_cell_angle_gamma 90.00
_cell_formula_units_Z 4
_cell_length_a 18.254(3)
_cell_length_b 9.5783(15)
_cell_length_c 23.967(4)
_cell_measurement_reflns_used 3919
_cell_measurement_temperature 173
_cell_measurement_theta_max 23.95
_cell_measurement_theta_min 2.25
_cell_volume 4157.5(12)
_computing_cell_refinement 'APEX2 (Bruker AXS, 2006)'
_computing_data_collection 'APEX2 (Bruker AXS, 2006)'
_computing_data_reduction 'SAINT (Bruker AXS, 2004)'
_computing_molecular_graphics 'XSHEL (Bruker AXS,2002)'
_computing_publication_material 'XCIF (Bruker AXS, 2001)'
_computing_structure_refinement 'SHELXL-97 (Sheldrick, 1997)'
_computing_structure_solution 'SHELXS-97 (Sheldrick, 1997)'
_diffrn_ambient_temperature 173
_diffrn_detector_area_resol_mean 8.333
_diffrn_measured_fraction_theta_full 0.995
_diffrn_measured_fraction_theta_max 0.970
_diffrn_measurement_device_type 'Bruker APEXII CCD area detector'
_diffrn_measurement_method 'phi and omega scans'
_diffrn_radiation_monochromator graphite
_diffrn_radiation_source 'fine-focus sealed tube'
_diffrn_radiation_type MoK\a
_diffrn_radiation_wavelength 0.71073
_diffrn_reflns_av_R_equivalents 0.0524
_diffrn_reflns_av_sigmaI/netI 0.0778
_diffrn_reflns_limit_h_max 23
_diffrn_reflns_limit_h_min -20
_diffrn_reflns_limit_k_max 8
_diffrn_reflns_limit_k_min -12
_diffrn_reflns_limit_l_max 30
_diffrn_reflns_limit_l_min -29
_diffrn_reflns_number 22389
_diffrn_reflns_theta_full 25.50
_diffrn_reflns_theta_max 27.56
_diffrn_reflns_theta_min 1.33
_exptl_absorpt_coefficient_mu 1.298
_exptl_absorpt_correction_T_max 0.8812
_exptl_absorpt_correction_T_min 0.6969
_exptl_absorpt_correction_type empirical
_exptl_absorpt_process_details
;
SADABS Sheldrick 1996
;
_exptl_crystal_colour colourless
_exptl_crystal_density_diffrn 1.545
_exptl_crystal_density_method 'not measured'
_exptl_crystal_description prismatic
_exptl_crystal_F_000 1944
_exptl_crystal_size_max 0.30
_exptl_crystal_size_mid 0.20
_exptl_crystal_size_min 0.10
_refine_diff_density_max 2.669
_refine_diff_density_min -1.029
_refine_diff_density_rms 0.206
_refine_ls_extinction_method none
_refine_ls_goodness_of_fit_ref 1.061
_refine_ls_hydrogen_treatment constr
_refine_ls_matrix_type full
_refine_ls_number_parameters 539
_refine_ls_number_reflns 9335
_refine_ls_number_restraints 24
_refine_ls_restrained_S_all 1.064
_refine_ls_R_factor_all 0.1171
_refine_ls_R_factor_gt 0.0678
_refine_ls_shift/su_max 0.001
_refine_ls_shift/su_mean 0.000
_refine_ls_structure_factor_coef Fsqd
_refine_ls_weighting_details 'calc w=1/[\s^2^(Fo^2^)+(0.1180P)^2^+0.0000P] where P=(Fo^2^+2Fc^2^)/3'
_refine_ls_weighting_scheme calc
_refine_ls_wR_factor_gt 0.1797
_refine_ls_wR_factor_ref 0.2139
_reflns_number_gt 5611
_reflns_number_total 9335
_reflns_threshold_expression >2sigma(I)
_cod_data_source_file c4cc09077b2.cif
_cod_data_source_block a130112mor2
_cod_depositor_comments
;
The following automatic conversions were performed:

'_symmetry_cell_setting' value 'Monoclinic' changed to 'monoclinic'
according to
/usr/data/users/saulius/crontab/automatic-downloads/rss-feeds/RSC/lib/dictionaries/cif_core.dic
dictionary named 'cif_core.dic' version 2.4.2 from 2011-04-26.

Automatic conversion script
Id: cif_fix_values 2935 2014-11-11 08:27:57Z andrius 

 Adding full bibliography for 7116301--7116305.cif.
;
_cod_original_cell_volume 4157.7(11)
_cod_original_sg_symbol_H-M 'P2(1)/n  '
_cod_database_code 7116302

loop_
_symmetry_equiv_pos_as_xyz
'x, y, z'
'-x+1/2, y+1/2, -z+1/2'
'-x, -y, -z'
'x-1/2, -y-1/2, z-1/2'

loop_
_atom_site_label
_atom_site_type_symbol
_atom_site_fract_x
_atom_site_fract_y
_atom_site_fract_z
_atom_site_U_iso_or_equiv
_atom_site_adp_type
_atom_site_occupancy
_atom_site_symmetry_multiplicity
_atom_site_calc_flag
_atom_site_refinement_flags
_atom_site_disorder_assembly
_atom_site_disorder_group
C34A C 0.7363(10) 0.154(2) 0.1849(8) 0.074(7) Uani 0.504(16) 1 d PD A 1
H34A H 0.7666 0.0940 0.1625 0.089 Uiso 0.504(16) 1 calc PR A 1
Cl1A Cl 0.6654(7) 0.0649(14) 0.1980(8) 0.188(7) Uani 0.504(16) 1 d PD A 1
Cl2A Cl 0.7137(9) 0.3072(10) 0.1465(5) 0.164(5) Uani 0.504(16) 1 d PD A 1
Cl3A Cl 0.7879(7) 0.1840(17) 0.2515(7) 0.205(8) Uani 0.504(16) 1 d PD A 1
C34B C 0.7378(15) 0.128(2) 0.1733(10) 0.166(15) Uani 0.496(16) 1 d PDU A 2
H34B H 0.7643 0.0770 0.1455 0.200 Uiso 0.496(16) 1 calc PR A 2
Cl1B Cl 0.7107(12) 0.0243(17) 0.2193(7) 0.210(8) Uani 0.496(16) 1 d PDU A 2
Cl2B Cl 0.6639(12) 0.224(3) 0.1404(6) 0.258(13) Uani 0.496(16) 1 d PD A 2
Cl3B Cl 0.7965(12) 0.2492(19) 0.2131(8) 0.377(17) Uani 0.496(16) 1 d PD A 2
C35A C 0.6045(11) 0.721(2) 0.0549(8) 0.077(7) Uani 0.490(10) 1 d PD B 3
H35A H 0.6489 0.7474 0.0368 0.092 Uiso 0.490(10) 1 calc PR B 3
Cl4A Cl 0.5222(5) 0.7320(16) 0.0050(5) 0.194(9) Uani 0.490(10) 1 d PD B 3
Cl5A Cl 0.5946(15) 0.829(2) 0.1090(11) 0.384(16) Uani 0.490(10) 1 d PD B 3
Cl6A Cl 0.6101(7) 0.5545(11) 0.0753(4) 0.150(4) Uani 0.490(10) 1 d PD B 3
C35B C 0.5968(15) 0.743(3) 0.0681(11) 0.32(2) Uani 0.510(10) 1 d PDU B 4
H35B H 0.6401 0.7404 0.0464 0.383 Uiso 0.510(10) 1 calc PR B 4
Cl4B Cl 0.5583(6) 0.9105(15) 0.0500(5) 0.183(6) Uani 0.510(10) 1 d PD B 4
Cl5B Cl 0.6373(7) 0.7373(15) 0.1344(4) 0.172(5) Uani 0.510(10) 1 d PD B 4
Cl6B Cl 0.5498(10) 0.606(2) 0.0440(10) 0.365(16) Uani 0.510(10) 1 d PDU B 4
C1 C 0.2259(4) 0.9957(6) 0.1432(2) 0.0361(13) Uani 1 1 d . . .
H1 H 0.2316 1.0908 0.1332 0.043 Uiso 1 1 calc R . .
C2 C 0.1629(3) 0.9223(7) 0.1349(2) 0.0353(14) Uani 1 1 d . . .
C3 C 0.1745(3) 0.7823(6) 0.1546(2) 0.0350(14) Uani 1 1 d . . .
C4 C 0.1300(4) 0.6643(7) 0.1555(3) 0.0429(15) Uani 1 1 d . . .
H4 H 0.0788 0.6683 0.1419 0.051 Uiso 1 1 calc R . .
C5 C 0.1619(5) 0.5421(8) 0.1765(3) 0.0530(19) Uani 1 1 d . . .
H5 H 0.1326 0.4602 0.1763 0.064 Uiso 1 1 calc R . .
C6 C 0.2352(5) 0.5358(7) 0.1979(3) 0.0510(19) Uani 1 1 d . . .
H6 H 0.2549 0.4501 0.2131 0.061 Uiso 1 1 calc R . .
C7 C 0.2817(4) 0.6520(7) 0.1981(3) 0.0458(16) Uani 1 1 d . . .
H7 H 0.3326 0.6464 0.2122 0.055 Uiso 1 1 calc R . .
C8 C 0.2499(4) 0.7766(6) 0.1765(2) 0.0365(14) Uani 1 1 d . . .
C9 C 0.3570(4) 0.9435(8) 0.1860(3) 0.0428(15) Uani 1 1 d . . .
C10 C 0.3906(3) 1.0768(8) 0.1672(3) 0.0458(17) Uani 1 1 d . . .
C11 C 0.3520(4) 1.2101(8) 0.1870(3) 0.0552(19) Uani 1 1 d . . .
H11A H 0.3111 1.2365 0.1585 0.083 Uiso 1 1 calc R . .
H11B H 0.3878 1.2867 0.1923 0.083 Uiso 1 1 calc R . .
H11C H 0.3330 1.1907 0.2227 0.083 Uiso 1 1 calc R . .
C12 C 0.4710(4) 1.0805(10) 0.1942(4) 0.067(2) Uani 1 1 d . . .
H12A H 0.4728 1.0756 0.2351 0.101 Uiso 1 1 calc R . .
H12B H 0.4941 1.1675 0.1838 0.101 Uiso 1 1 calc R . .
H12C H 0.4976 1.0008 0.1808 0.101 Uiso 1 1 calc R . .
C13 C 0.3887(4) 1.0770(10) 0.1024(3) 0.065(2) Uani 1 1 d . . .
H13A H 0.4131 0.9929 0.0907 0.098 Uiso 1 1 calc R . .
H13B H 0.4144 1.1600 0.0909 0.098 Uiso 1 1 calc R . .
H13C H 0.3373 1.0784 0.0848 0.098 Uiso 1 1 calc R . .
C14 C 0.0112(3) 0.9796(6) 0.1725(3) 0.0365(14) Uani 1 1 d . . .
C15 C 0.0313(4) 1.0726(7) 0.2165(3) 0.0443(16) Uani 1 1 d . . .
H15 H 0.0671 1.1433 0.2134 0.053 Uiso 1 1 calc R . .
C16 C -0.0021(5) 1.0589(9) 0.2642(3) 0.0577(19) Uani 1 1 d . . .
H16 H 0.0115 1.1203 0.2949 0.069 Uiso 1 1 calc R . .
C17 C -0.0546(5) 0.9593(9) 0.2689(3) 0.060(2) Uani 1 1 d . . .
H17 H -0.0775 0.9518 0.3022 0.072 Uiso 1 1 calc R . .
C18 C -0.0740(4) 0.8685(8) 0.2236(3) 0.0555(19) Uani 1 1 d . . .
H18 H -0.1107 0.7993 0.2262 0.067 Uiso 1 1 calc R . .
C19 C -0.0407(4) 0.8786(7) 0.1758(3) 0.0461(16) Uani 1 1 d . . .
H19 H -0.0535 0.8162 0.1454 0.055 Uiso 1 1 calc R . .
C20 C 0.7959(4) 1.1897(7) 0.0096(3) 0.0389(15) Uani 1 1 d . . .
C21 C 0.8220(4) 1.3100(7) -0.0114(3) 0.0421(15) Uani 1 1 d . . .
H21 H 0.8736 1.3273 -0.0072 0.050 Uiso 1 1 calc R . .
C22 C 0.7742(4) 1.4061(7) -0.0384(3) 0.0504(18) Uani 1 1 d . . .
H22 H 0.7932 1.4891 -0.0528 0.060 Uiso 1 1 calc R . .
C23 C 0.6995(4) 1.3839(7) -0.0448(3) 0.0486(18) Uani 1 1 d . . .
C24 C 0.6736(4) 1.2633(9) -0.0230(4) 0.070(2) Uani 1 1 d . . .
H24 H 0.6219 1.2478 -0.0256 0.084 Uiso 1 1 calc R . .
C25 C 0.7215(4) 1.1643(8) 0.0025(4) 0.064(2) Uani 1 1 d . . .
H25 H 0.7030 1.0788 0.0151 0.077 Uiso 1 1 calc R . .
C26 C 0.6469(6) 1.4900(8) -0.0748(4) 0.074(3) Uani 1 1 d . . .
H26A H 0.6752 1.5670 -0.0884 0.111 Uiso 1 1 calc R . .
H26B H 0.6144 1.5263 -0.0486 0.111 Uiso 1 1 calc R . .
H26C H 0.6171 1.4452 -0.1067 0.111 Uiso 1 1 calc R . .
C27 C 0.8615(4) 0.6889(7) 0.0432(3) 0.0438(16) Uani 1 1 d . . .
C28 C 0.9300(4) 0.6374(7) 0.0357(3) 0.0502(18) Uani 1 1 d . . .
H28 H 0.9546 0.6688 0.0053 0.060 Uiso 1 1 calc R . .
C29 C 0.9620(5) 0.5393(8) 0.0730(4) 0.066(3) Uani 1 1 d . . .
H29 H 1.0093 0.5029 0.0684 0.080 Uiso 1 1 calc R . .
C30 C 0.9267(7) 0.4935(8) 0.1168(4) 0.078(3) Uani 1 1 d . . .
C31 C 0.8581(5) 0.5475(10) 0.1241(3) 0.070(2) Uani 1 1 d . . .
H31 H 0.8336 0.5169 0.1546 0.083 Uiso 1 1 calc R . .
C32 C 0.8251(5) 0.6465(9) 0.0866(3) 0.066(2) Uani 1 1 d . . .
H32 H 0.7781 0.6841 0.0912 0.079 Uiso 1 1 calc R . .
C33 C 0.9625(6) 0.3792(9) 0.1561(4) 0.103(4) Uani 1 1 d . . .
H33A H 1.0096 0.3513 0.1438 0.155 Uiso 1 1 calc R . .
H33B H 0.9296 0.2982 0.1549 0.155 Uiso 1 1 calc R . .
H33C H 0.9712 0.4152 0.1946 0.155 Uiso 1 1 calc R . .
I1 I 0.06185(2) 1.00241(4) 0.098521(15) 0.03452(15) Uani 1 1 d . . .
N1 N 0.2816(3) 0.9088(5) 0.1688(2) 0.0387(12) Uani 1 1 d . . .
N2 N 0.8646(3) 0.9454(6) -0.0034(2) 0.0380(12) Uani 1 1 d . . .
O1 O 0.3928(3) 0.8570(5) 0.2145(2) 0.0564(13) Uani 1 1 d . . .
O2 O 0.9283(3) 1.1299(5) 0.0537(2) 0.0543(13) Uani 1 1 d . . .
O3 O 0.8257(4) 1.0097(5) 0.0912(2) 0.0620(15) Uani 1 1 d . . .
O4 O 0.7425(3) 0.8236(6) 0.0049(2) 0.0608(14) Uani 1 1 d . . .
O5 O 0.8259(3) 0.7496(5) -0.06236(18) 0.0556(13) Uani 1 1 d . . .
S1 S 0.85674(9) 1.0629(2) 0.04310(7) 0.0410(4) Uani 1 1 d . . .
S2 S 0.81664(10) 0.80621(18) -0.00789(7) 0.0440(4) Uani 1 1 d . . .

loop_
_atom_site_aniso_label
_atom_site_aniso_U_11
_atom_site_aniso_U_22
_atom_site_aniso_U_33
_atom_site_aniso_U_23
_atom_site_aniso_U_13
_atom_site_aniso_U_12
C34A 0.067(13) 0.070(13) 0.090(14) -0.032(12) 0.029(12) -0.007(11)
Cl1A 0.113(8) 0.141(9) 0.32(2) -0.024(10) 0.078(11) -0.024(7)
Cl2A 0.237(14) 0.100(6) 0.168(9) -0.017(6) 0.077(9) -0.006(7)
Cl3A 0.158(10) 0.221(15) 0.217(14) -0.051(11) -0.050(9) 0.040(9)
C34B 0.19(3) 0.13(2) 0.21(3) -0.09(2) 0.15(2) -0.01(2)
Cl1B 0.207(17) 0.210(13) 0.231(14) 0.063(10) 0.102(14) -0.047(11)
Cl2B 0.35(3) 0.28(2) 0.169(11) 0.055(13) 0.132(14) 0.20(2)
Cl3B 0.54(3) 0.33(2) 0.218(15) 0.108(15) -0.126(18) -0.32(3)
C35A 0.065(13) 0.112(17) 0.061(11) -0.011(13) 0.043(10) 0.006(12)
Cl4A 0.105(7) 0.274(17) 0.220(13) 0.123(13) 0.088(8) 0.066(9)
Cl5A 0.46(4) 0.33(3) 0.37(3) -0.22(3) 0.09(3) 0.04(3)
Cl6A 0.183(11) 0.160(8) 0.114(6) 0.020(6) 0.049(7) -0.024(8)
C35B 0.20(3) 0.39(4) 0.42(4) -0.37(3) 0.23(3) -0.18(3)
Cl4B 0.133(8) 0.269(15) 0.162(8) 0.056(10) 0.083(7) 0.089(9)
Cl5B 0.192(11) 0.215(12) 0.121(6) 0.001(7) 0.071(7) -0.001(8)
Cl6B 0.236(17) 0.44(3) 0.46(3) -0.34(2) 0.220(18) -0.243(19)
C1 0.036(3) 0.039(3) 0.029(3) 0.004(3) -0.012(3) 0.006(3)
C2 0.034(3) 0.044(4) 0.027(3) 0.002(3) -0.004(3) 0.005(3)
C3 0.036(3) 0.038(3) 0.030(3) -0.002(3) -0.001(3) 0.009(3)
C4 0.045(4) 0.042(4) 0.040(4) -0.001(3) -0.001(3) -0.001(3)
C5 0.061(5) 0.044(4) 0.053(4) -0.001(3) 0.005(4) 0.000(3)
C6 0.068(5) 0.040(4) 0.044(4) 0.005(3) 0.001(4) 0.014(3)
C7 0.049(4) 0.052(4) 0.035(3) 0.002(3) -0.002(3) 0.007(3)
C8 0.043(4) 0.035(3) 0.031(3) -0.001(3) 0.001(3) 0.005(3)
C9 0.036(4) 0.047(4) 0.042(4) 0.001(3) -0.007(3) 0.017(3)
C10 0.027(3) 0.064(5) 0.044(4) 0.009(3) -0.005(3) -0.004(3)
C11 0.057(5) 0.049(4) 0.059(5) 0.003(4) 0.004(4) 0.001(4)
C12 0.043(5) 0.077(6) 0.077(6) 0.009(5) -0.014(4) 0.003(4)
C13 0.041(4) 0.097(7) 0.059(5) 0.003(5) 0.009(4) 0.000(4)
C14 0.030(3) 0.045(4) 0.034(3) 0.006(3) 0.002(3) 0.010(3)
C15 0.037(4) 0.050(4) 0.042(4) -0.002(3) -0.008(3) -0.002(3)
C16 0.064(5) 0.068(5) 0.041(4) -0.004(4) 0.005(4) -0.002(4)
C17 0.069(6) 0.068(5) 0.047(4) 0.002(4) 0.023(4) 0.005(4)
C18 0.055(5) 0.056(5) 0.057(5) 0.003(4) 0.015(4) -0.009(4)
C19 0.046(4) 0.047(4) 0.044(4) 0.000(3) 0.000(3) -0.003(3)
C20 0.037(4) 0.038(4) 0.041(3) 0.000(3) 0.001(3) 0.006(3)
C21 0.041(4) 0.038(4) 0.045(4) -0.006(3) -0.003(3) 0.000(3)
C22 0.069(5) 0.037(4) 0.046(4) 0.001(3) 0.011(4) 0.007(3)
C23 0.054(5) 0.048(4) 0.043(4) -0.003(3) 0.001(3) 0.020(3)
C24 0.028(4) 0.067(5) 0.112(7) 0.021(5) -0.005(4) 0.009(3)
C25 0.037(4) 0.046(4) 0.108(7) 0.029(4) 0.003(4) 0.006(3)
C26 0.085(7) 0.072(6) 0.064(5) 0.021(4) 0.003(5) 0.044(5)
C27 0.048(4) 0.041(4) 0.040(4) 0.007(3) -0.007(3) -0.005(3)
C28 0.060(5) 0.047(4) 0.040(4) -0.006(3) -0.007(3) 0.009(3)
C29 0.073(6) 0.053(5) 0.063(5) -0.015(4) -0.031(5) 0.021(4)
C30 0.117(9) 0.037(4) 0.064(6) 0.008(4) -0.052(6) -0.015(5)
C31 0.078(7) 0.077(6) 0.051(5) 0.027(4) -0.004(4) -0.014(5)
C32 0.058(5) 0.074(5) 0.061(5) 0.026(4) -0.011(4) -0.018(4)
C33 0.141(10) 0.055(6) 0.092(7) 0.015(5) -0.072(7) 0.001(6)
I1 0.0300(2) 0.0416(2) 0.0304(2) 0.00473(18) -0.00226(15) 0.00388(17)
N1 0.036(3) 0.046(3) 0.032(3) 0.004(2) -0.005(2) 0.007(2)
N2 0.041(3) 0.035(3) 0.038(3) 0.005(2) 0.007(2) 0.001(2)
O1 0.040(3) 0.049(3) 0.072(3) 0.008(3) -0.021(2) 0.009(2)
O2 0.034(3) 0.057(3) 0.066(3) -0.010(3) -0.017(2) 0.004(2)
O3 0.081(4) 0.069(4) 0.040(3) 0.017(2) 0.022(3) 0.028(3)
O4 0.038(3) 0.069(4) 0.073(3) 0.025(3) -0.001(3) -0.002(2)
O5 0.079(4) 0.049(3) 0.035(2) 0.006(2) -0.006(2) -0.011(3)
S1 0.0370(9) 0.0502(10) 0.0339(8) 0.0008(8) -0.0030(7) 0.0128(8)
S2 0.0415(10) 0.0451(10) 0.0430(9) 0.0133(8) -0.0041(7) -0.0029(7)

loop_
_atom_type_symbol
_atom_type_description
_atom_type_scat_dispersion_real
_atom_type_scat_dispersion_imag
_atom_type_scat_source
C C 0.0033 0.0016 'International Tables Vol C Tables 4.2.6.8 and 6.1.1.4'
H H 0.0000 0.0000 'International Tables Vol C Tables 4.2.6.8 and 6.1.1.4'
N N 0.0061 0.0033 'International Tables Vol C Tables 4.2.6.8 and 6.1.1.4'
O O 0.0106 0.0060 'International Tables Vol C Tables 4.2.6.8 and 6.1.1.4'
S S 0.1246 0.1234 'International Tables Vol C Tables 4.2.6.8 and 6.1.1.4'
I I -0.4742 1.8119 'International Tables Vol C Tables 4.2.6.8 and 6.1.1.4'
Cl Cl 0.1484 0.1585 'International Tables Vol C Tables 4.2.6.8 and 6.1.1.4'

loop_
_geom_angle_atom_site_label_1
_geom_angle_atom_site_label_2
_geom_angle_atom_site_label_3
_geom_angle
Cl1A C34A Cl2A 113.7(12)
Cl1A C34A Cl3A 105.0(13)
Cl2A C34A Cl3A 113.7(13)
Cl1A C34A H34A 108.0
Cl2A C34A H34A 108.0
Cl3A C34A H34A 108.0
Cl1B C34B Cl2B 110.5(17)
Cl1B C34B Cl3B 104.5(15)
Cl2B C34B Cl3B 106.4(16)
Cl1B C34B H34B 111.7
Cl2B C34B H34B 111.7
Cl3B C34B H34B 111.7
Cl6A C35A Cl5A 111.8(15)
Cl6A C35A Cl4A 105.5(12)
Cl5A C35A Cl4A 108.2(15)
Cl6A C35A H35A 110.4
Cl5A C35A H35A 110.4
Cl4A C35A H35A 110.4
Cl6B C35B Cl5B 118(2)
Cl6B C35B Cl4B 117.5(19)
Cl5B C35B Cl4B 112.1(14)
Cl6B C35B H35B 102.1
Cl5B C35B H35B 102.1
Cl4B C35B H35B 102.1
C2 C1 N1 108.5(5)
C2 C1 H1 125.8
N1 C1 H1 125.8
C1 C2 C3 110.7(5)
C1 C2 I1 124.4(5)
C3 C2 I1 124.8(5)
C4 C3 C8 120.4(6)
C4 C3 C2 134.7(6)
C8 C3 C2 104.9(5)
C5 C4 C3 118.3(7)
C5 C4 H4 120.8
C3 C4 H4 120.8
C6 C5 C4 121.6(7)
C6 C5 H5 119.2
C4 C5 H5 119.2
C5 C6 C7 121.9(7)
C5 C6 H6 119.1
C7 C6 H6 119.1
C8 C7 C6 117.0(7)
C8 C7 H7 121.5
C6 C7 H7 121.5
C7 C8 C3 120.8(6)
C7 C8 N1 130.9(6)
C3 C8 N1 108.2(5)
O1 C9 N1 115.9(7)
O1 C9 C10 122.3(6)
N1 C9 C10 121.7(5)
C9 C10 C12 107.4(6)
C9 C10 C13 109.9(6)
C12 C10 C13 108.9(6)
C9 C10 C11 112.7(6)
C12 C10 C11 107.4(6)
C13 C10 C11 110.4(6)
C10 C11 H11A 109.5
C10 C11 H11B 109.5
H11A C11 H11B 109.5
C10 C11 H11C 109.5
H11A C11 H11C 109.5
H11B C11 H11C 109.5
C10 C12 H12A 109.5
C10 C12 H12B 109.5
H12A C12 H12B 109.5
C10 C12 H12C 109.5
H12A C12 H12C 109.5
H12B C12 H12C 109.5
C10 C13 H13A 109.5
C10 C13 H13B 109.5
H13A C13 H13B 109.5
C10 C13 H13C 109.5
H13A C13 H13C 109.5
H13B C13 H13C 109.5
C19 C14 C15 121.9(6)
C19 C14 I1 120.2(5)
C15 C14 I1 117.9(5)
C16 C15 C14 117.9(7)
C16 C15 H15 121.0
C14 C15 H15 121.0
C17 C16 C15 121.7(8)
C17 C16 H16 119.1
C15 C16 H16 119.1
C16 C17 C18 118.8(7)
C16 C17 H17 120.6
C18 C17 H17 120.6
C19 C18 C17 120.7(7)
C19 C18 H18 119.7
C17 C18 H18 119.7
C14 C19 C18 119.0(7)
C14 C19 H19 120.5
C18 C19 H19 120.5
C21 C20 C25 119.3(6)
C21 C20 S1 121.2(5)
C25 C20 S1 119.4(5)
C20 C21 C22 120.6(7)
C20 C21 H21 119.7
C22 C21 H21 119.7
C23 C22 C21 120.9(7)
C23 C22 H22 119.5
C21 C22 H22 119.5
C22 C23 C24 118.2(6)
C22 C23 C26 120.8(7)
C24 C23 C26 121.0(7)
C23 C24 C25 121.1(7)
C23 C24 H24 119.5
C25 C24 H24 119.5
C20 C25 C24 119.8(7)
C20 C25 H25 120.1
C24 C25 H25 120.1
C23 C26 H26A 109.5
C23 C26 H26B 109.5
H26A C26 H26B 109.5
C23 C26 H26C 109.5
H26A C26 H26C 109.5
H26B C26 H26C 109.5
C32 C27 C28 122.0(7)
C32 C27 S2 119.1(6)
C28 C27 S2 118.8(5)
C29 C28 C27 118.5(8)
C29 C28 H28 120.7
C27 C28 H28 120.7
C30 C29 C28 121.0(9)
C30 C29 H29 119.5
C28 C29 H29 119.5
C29 C30 C31 119.7(8)
C29 C30 C33 119.5(11)
C31 C30 C33 120.8(10)
C30 C31 C32 119.9(8)
C30 C31 H31 120.1
C32 C31 H31 120.1
C27 C32 C31 118.9(9)
C27 C32 H32 120.6
C31 C32 H32 120.6
C30 C33 H33A 109.5
C30 C33 H33B 109.5
H33A C33 H33B 109.5
C30 C33 H33C 109.5
H33A C33 H33C 109.5
H33B C33 H33C 109.5
C2 I1 C14 93.9(2)
C1 N1 C8 107.6(5)
C1 N1 C9 127.7(6)
C8 N1 C9 124.6(5)
S2 N2 S1 122.6(3)
O3 S1 O2 116.9(3)
O3 S1 N2 112.7(3)
O2 S1 N2 106.0(3)
O3 S1 C20 108.6(3)
O2 S1 C20 106.0(3)
N2 S1 C20 105.8(3)
O4 S2 O5 117.2(3)
O4 S2 N2 114.5(3)
O5 S2 N2 104.5(3)
O4 S2 C27 106.9(3)
O5 S2 C27 106.8(3)
N2 S2 C27 106.2(3)

loop_
_geom_bond_atom_site_label_1
_geom_bond_atom_site_label_2
_geom_bond_distance
C34A Cl1A 1.615(17)
C34A Cl2A 1.752(19)
C34A Cl3A 1.773(19)
C34A H34A 1.0000
C34B Cl1B 1.61(2)
C34B Cl2B 1.74(2)
C34B Cl3B 1.77(2)
C34B H34B 1.0000
C35A Cl6A 1.67(2)
C35A Cl5A 1.69(2)
C35A Cl4A 1.80(2)
C35A H35A 1.0000
C35B Cl6B 1.63(2)
C35B Cl5B 1.67(2)
C35B Cl4B 1.78(2)
C35B H35B 1.0000
C1 C2 1.341(9)
C1 N1 1.397(7)
C1 H1 0.9500
C2 C3 1.428(8)
C2 I1 2.085(6)
C3 C4 1.394(9)
C3 C8 1.411(8)
C4 C5 1.375(10)
C4 H4 0.9500
C5 C6 1.373(11)
C5 H5 0.9500
C6 C7 1.399(10)
C6 H6 0.9500
C7 C8 1.398(9)
C7 H7 0.9500
C8 N1 1.414(8)
C9 O1 1.212(7)
C9 N1 1.425(8)
C9 C10 1.510(10)
C10 C12 1.528(9)
C10 C13 1.548(10)
C10 C11 1.560(10)
C11 H11A 0.9800
C11 H11B 0.9800
C11 H11C 0.9800
C12 H12A 0.9800
C12 H12B 0.9800
C12 H12C 0.9800
C13 H13A 0.9800
C13 H13B 0.9800
C13 H13C 0.9800
C14 C19 1.363(9)
C14 C15 1.393(9)
C14 I1 2.111(6)
C15 C16 1.369(10)
C15 H15 0.9500
C16 C17 1.366(12)
C16 H16 0.9500
C17 C18 1.401(10)
C17 H17 0.9500
C18 C19 1.365(10)
C18 H18 0.9500
C19 H19 0.9500
C20 C21 1.366(9)
C20 C25 1.369(10)
C20 S1 1.769(6)
C21 C22 1.373(9)
C21 H21 0.9500
C22 C23 1.369(10)
C22 H22 0.9500
C23 C24 1.376(10)
C23 C26 1.516(10)
C24 C25 1.379(10)
C24 H24 0.9500
C25 H25 0.9500
C26 H26A 0.9800
C26 H26B 0.9800
C26 H26C 0.9800
C27 C32 1.364(10)
C27 C28 1.377(10)
C27 S2 1.783(6)
C28 C29 1.376(10)
C28 H28 0.9500
C29 C30 1.371(15)
C29 H29 0.9500
C30 C31 1.386(15)
C30 C33 1.536(11)
C31 C32 1.391(11)
C31 H31 0.9500
C32 H32 0.9500
C33 H33A 0.9800
C33 H33B 0.9800
C33 H33C 0.9800
N2 S2 1.591(6)
N2 S1 1.603(6)
O2 S1 1.449(5)
O3 S1 1.439(5)
O4 S2 1.435(5)
O5 S2 1.443(5)
